data_4300414
loop_
_publ_author_name
'Jay R. Stork'
'Marilyn M. Olmstead'
'James C. Fettinger'
'Alan L. Balch'

_publ_section_title
;
Metal-Metal Interactions in Thallium(I)/Platinum(II) Compounds Involving
a Chelating Dicarbene and Various Auxiliary Ligands
;
_journal_name_full 'Inorganic Chemistry'
_journal_page_first 849
_journal_page_last 857
_journal_paper_doi 10.1021/ic051252+
_journal_volume 45
_journal_year 2006
_chemical_formula_moiety 'C8 H16 N6 O2 Pt, 3(H2 O)'
_chemical_formula_sum 'C8 H22 N6 O5 Pt'
_chemical_formula_weight 477.41
_chemical_name_common (C~4~H~10~N~4~)Pt(dmg-H)^.^3H~2~O
_space_group_IT_number 14
_symmetry_cell_setting monoclinic
_symmetry_space_group_name_Hall '-P 2ybc'
_symmetry_space_group_name_H-M 'P 1 21/c 1'
_cell_angle_alpha 90.00
_cell_angle_beta 123.213(2)
_cell_angle_gamma 90.00
_cell_formula_units_Z 8
_cell_length_a 21.3520(18)
_cell_length_b 7.0531(6)
_cell_length_c 23.395(3)
_cell_measurement_temperature 90(2)
_cell_volume 2947.7(5)
_diffrn_ambient_temperature 90(2)
_exptl_crystal_density_diffrn 2.152
_cod_original_sg_symbol_H-M 'P 21/c'
_cod_database_code 4300414

loop_
_symmetry_equiv_pos_as_xyz
'x, y, z'
'-x, y+1/2, -z+1/2'
'-x, -y, -z'
'x, -y-1/2, z-1/2'

loop_
_atom_site_label
_atom_site_type_symbol
_atom_site_fract_x
_atom_site_fract_y
_atom_site_fract_z
_atom_site_U_iso_or_equiv
_atom_site_adp_type
_atom_site_occupancy
_atom_site_symmetry_multiplicity
_atom_site_calc_flag
_atom_site_refinement_flags
_atom_site_disorder_assembly
_atom_site_disorder_group
Pt1 Pt 0.171991(14) 0.75625(13) 0.595900(12) 0.00983(5) Uani 1 1 d . . .
C1 C -0.0698(3) 0.7543(7) 0.4699(4) 0.0236(17) Uani 1 1 d . . .
H1A H -0.0790 0.8465 0.4959 0.035 Uiso 1 1 calc R . .
H1B H -0.0857 0.6281 0.4747 0.035 Uiso 1 1 calc R . .
H1C H -0.0983 0.7905 0.4216 0.035 Uiso 1 1 calc R . .
C2 C 0.0643(4) 0.7601(6) 0.5619(3) 0.0139(12) Uani 1 1 d . . .
C3 C 0.1779(4) 0.7704(10) 0.6826(3) 0.0134(12) Uani 1 1 d . . .
C4 C 0.2462(3) 0.7951(7) 0.8086(3) 0.0200(10) Uiso 1 1 d . . .
H4A H 0.2390 0.6690 0.8218 0.030 Uiso 1 1 calc R . .
H4B H 0.2078 0.8816 0.8042 0.030 Uiso 1 1 calc R . .
H4C H 0.2959 0.8430 0.8437 0.030 Uiso 1 1 calc R . .
C5 C 0.2975(4) 0.7442(6) 0.5827(3) 0.0133(11) Uani 1 1 d . . .
C6 C 0.3766(4) 0.7448(6) 0.6007(3) 0.0182(12) Uani 1 1 d . . .
H6A H 0.3913 0.6155 0.5976 0.027 Uiso 1 1 calc R . .
H6B H 0.4099 0.7923 0.6474 0.027 Uiso 1 1 calc R . .
H6C H 0.3802 0.8271 0.5689 0.027 Uiso 1 1 calc R . .
C7 C 0.2320(4) 0.7370(9) 0.5120(4) 0.0120(13) Uani 1 1 d . . .
C8 C 0.2397(4) 0.7217(6) 0.4524(3) 0.0141(12) Uani 1 1 d . . .
H8A H 0.2563 0.8437 0.4451 0.021 Uiso 1 1 calc R . .
H8B H 0.1913 0.6876 0.4114 0.021 Uiso 1 1 calc R . .
H8C H 0.2767 0.6238 0.4616 0.021 Uiso 1 1 calc R . .
N1 N 0.0107(3) 0.7508(6) 0.4964(4) 0.0157(10) Uani 1 1 d . . .
H1 H 0.0238 0.7420 0.4668 0.019 Uiso 1 1 calc R . .
N2 N 0.0485(3) 0.7695(5) 0.6085(3) 0.0145(11) Uani 1 1 d . . .
H2 H 0.0023 0.7731 0.5984 0.017 Uiso 1 1 calc R . .
N3 N 0.1113(4) 0.7735(7) 0.6761(4) 0.0152(13) Uani 1 1 d . . .
H3 H 0.1073 0.7777 0.7116 0.018 Uiso 1 1 calc R . .
N4 N 0.2398(4) 0.7827(7) 0.7429(3) 0.0175(13) Uani 1 1 d . . .
H4 H 0.2819 0.7838 0.7444 0.021 Uiso 1 1 calc R . .
N5 N 0.2830(3) 0.7474(6) 0.6309(3) 0.0125(8) Uani 1 1 d . . .
N6 N 0.1680(3) 0.7425(10) 0.5063(2) 0.0121(8) Uani 1 1 d . . .
O1 O 0.3375(2) 0.7486(4) 0.6969(2) 0.0147(7) Uani 1 1 d . . .
O2 O 0.1028(3) 0.7362(6) 0.4440(3) 0.0147(10) Uani 1 1 d . . .
Pt2 Pt 0.328892(13) 0.22044(2) 0.424723(11) 0.00970(4) Uani 1 1 d . . .
C9 C 0.2541(3) 0.2369(6) 0.5632(3) 0.0180(10) Uiso 1 1 d . . .
H9A H 0.2829 0.1339 0.5951 0.027 Uiso 1 1 calc R . .
H9B H 0.2015 0.2268 0.5485 0.027 Uiso 1 1 calc R . .
H9C H 0.2743 0.3591 0.5859 0.027 Uiso 1 1 calc R . .
C10 C 0.3229(4) 0.2329(6) 0.5063(3) 0.0125(11) Uani 1 1 d . . .
C11 C 0.4364(3) 0.2370(5) 0.4974(3) 0.0118(11) Uani 1 1 d . . .
C12 C 0.5693(3) 0.2512(5) 0.5393(3) 0.0144(13) Uani 1 1 d . . .
H12A H 0.5812 0.3772 0.5604 0.022 Uiso 1 1 calc R . .
H12B H 0.5988 0.2284 0.5194 0.022 Uiso 1 1 calc R . .
H12C H 0.5815 0.1548 0.5741 0.022 Uiso 1 1 calc R . .
C13 C 0.2703(4) 0.2177(7) 0.2821(4) 0.0138(12) Uani 1 1 d . . .
C14 C 0.2648(4) 0.2289(7) 0.2151(3) 0.0181(13) Uani 1 1 d . . .
H14A H 0.3120 0.2768 0.2231 0.027 Uiso 1 1 calc R . .
H14B H 0.2240 0.3149 0.1841 0.027 Uiso 1 1 calc R . .
H14C H 0.2547 0.1024 0.1945 0.027 Uiso 1 1 calc R . .
C15 C 0.2032(3) 0.2105(6) 0.2860(3) 0.0133(10) Uani 1 1 d . . .
C16 C 0.1255(3) 0.2071(7) 0.2227(3) 0.0194(11) Uani 1 1 d . . .
H16A H 0.0892 0.1897 0.2354 0.029 Uiso 1 1 calc R . .
H16B H 0.1212 0.1021 0.1933 0.029 Uiso 1 1 calc R . .
H16C H 0.1156 0.3271 0.1980 0.029 Uiso 1 1 calc R . .
N7 N 0.2594(4) 0.2233(6) 0.5043(4) 0.0134(12) Uani 1 1 d . . .
H7 H 0.2175 0.2076 0.4641 0.016 Uiso 1 1 calc R . .
N8 N 0.3882(4) 0.2497(5) 0.5663(4) 0.0124(12) Uani 1 1 d . . .
H8 H 0.3913 0.2606 0.6052 0.015 Uiso 1 1 calc R . .
N9 N 0.4519(3) 0.2487(5) 0.5622(3) 0.0147(11) Uani 1 1 d . . .
H9 H 0.4978 0.2551 0.5986 0.018 Uiso 1 1 calc R . .
N10 N 0.4912(3) 0.2415(4) 0.4868(4) 0.0139(9) Uani 1 1 d . . .
H10 H 0.4787 0.2382 0.4442 0.017 Uiso 1 1 calc R . .
N11 N 0.3352(3) 0.2133(4) 0.3406(2) 0.0113(8) Uiso 1 1 d . . .
N12 N 0.2180(2) 0.2079(5) 0.3472(3) 0.0125(7) Uani 1 1 d . . .
O3 O 0.4000(3) 0.2178(5) 0.3442(3) 0.0143(9) Uani 1 1 d . . .
O4 O 0.1632(2) 0.1976(4) 0.3588(2) 0.0147(7) Uani 1 1 d . . .
O1W O 0.43785(18) 0.0234(4) 0.26628(16) 0.0172(6) Uani 1 1 d D . .
H1W H 0.408(2) -0.072(5) 0.243(2) 0.021 Uiso 1 1 d D . .
H2W H 0.423(3) 0.068(6) 0.291(2) 0.021 Uiso 1 1 d D . .
O2W O 0.07057(18) 0.6157(4) 0.26143(16) 0.0195(7) Uani 1 1 d D . .
H3W H 0.068(3) 0.709(5) 0.283(2) 0.023 Uiso 1 1 d D . .
H4W H 0.0288(16) 0.561(6) 0.235(2) 0.023 Uiso 1 1 d D . .
O3W O 0.0755(2) 0.3729(5) 0.39786(19) 0.0237(8) Uani 1 1 d D . .
H5W H 0.080(3) 0.487(4) 0.412(3) 0.028 Uiso 1 1 d D . .
H6W H 0.105(2) 0.350(6) 0.385(3) 0.028 Uiso 1 1 d D . .
O4W O 0.4286(2) 0.5797(5) 0.32420(16) 0.0233(7) Uani 1 1 d D . .
H7W H 0.418(3) 0.465(3) 0.3250(19) 0.028 Uiso 1 1 d D . .
H8W H 0.4247 0.6118 0.2873 0.028 Uiso 1 1 d D . .
O5W O 0.42981(18) 0.1625(5) 0.69375(16) 0.0178(7) Uani 1 1 d D . .
H9W H 0.437(3) 0.262(5) 0.717(3) 0.021 Uiso 1 1 d D . .
H10W H 0.4700(17) 0.104(6) 0.706(2) 0.021 Uiso 1 1 d D . .
O6W O 0.06268(18) 0.9256(4) 0.32759(15) 0.0172(6) Uani 1 1 d D . .
H11W H 0.097(2) 1.003(5) 0.334(2) 0.021 Uiso 1 1 d D . .
H12W H 0.077(2) 0.863(6) 0.3645(16) 0.021 Uiso 1 1 d D . .

loop_
_atom_site_aniso_label
_atom_site_aniso_U_11
_atom_site_aniso_U_22
_atom_site_aniso_U_33
_atom_site_aniso_U_23
_atom_site_aniso_U_13
_atom_site_aniso_U_12
Pt1 0.00876(8) 0.01241(10) 0.00839(10) 0.00055(4) 0.00475(8) 0.00011(5)
C1 0.015(3) 0.025(2) 0.028(5) -0.0013(19) 0.011(4) 0.001(2)
C2 0.014(3) 0.0143(19) 0.011(3) -0.0031(15) 0.005(3) 0.0001(15)
C3 0.011(3) 0.016(3) 0.013(3) -0.0008(19) 0.006(3) -0.0009(17)
C5 0.016(3) 0.0116(19) 0.011(3) 0.0012(14) 0.007(2) -0.0004(15)
C6 0.019(3) 0.021(2) 0.021(3) -0.0020(16) 0.015(3) -0.0019(16)
C7 0.016(3) 0.011(2) 0.012(3) 0.0008(17) 0.010(3) -0.0026(18)
C8 0.014(3) 0.018(2) 0.012(3) -0.0018(16) 0.008(2) 0.0018(16)
N1 0.014(3) 0.0214(17) 0.017(4) 0.0009(14) 0.011(4) 0.0016(16)
N2 0.009(3) 0.0215(19) 0.013(3) 0.0004(14) 0.006(2) -0.0007(14)
N3 0.012(3) 0.023(3) 0.009(3) 0.0027(17) 0.005(2) 0.0028(17)
N4 0.019(3) 0.024(3) 0.016(3) 0.001(2) 0.013(2) 0.001(2)
N5 0.016(2) 0.0128(14) 0.009(2) 0.0002(12) 0.007(2) 0.0001(15)
N6 0.015(2) 0.0140(17) 0.0075(17) -0.0005(17) 0.0065(15) -0.0020(11)
O1 0.0098(19) 0.0217(15) 0.0059(18) -0.0014(11) -0.0001(15) -0.0001(13)
O2 0.010(2) 0.0206(19) 0.010(2) 0.0002(13) 0.0033(19) -0.0001(14)
Pt2 0.00881(8) 0.01226(10) 0.00796(10) -0.00036(5) 0.00454(9) -0.00034(5)
C10 0.014(3) 0.0143(19) 0.013(3) 0.0006(15) 0.010(3) 0.0015(17)
C11 0.012(3) 0.0129(18) 0.004(3) -0.0009(13) 0.001(3) -0.0007(14)
C12 0.006(3) 0.026(2) 0.012(4) -0.0017(14) 0.006(3) -0.0025(13)
C13 0.014(3) 0.014(2) 0.014(3) -0.0005(19) 0.009(2) 0.0003(19)
C14 0.019(3) 0.025(2) 0.007(3) -0.0004(16) 0.005(2) 0.0001(18)
C15 0.010(3) 0.0143(19) 0.010(2) -0.0018(16) 0.002(2) -0.0010(16)
C16 0.009(3) 0.026(2) 0.017(3) -0.0011(19) 0.004(2) -0.0009(18)
N7 0.004(2) 0.023(2) 0.013(3) -0.0009(19) 0.005(2) -0.0005(17)
N8 0.013(3) 0.018(2) 0.008(3) -0.0004(13) 0.008(3) 0.0015(14)
N9 0.009(3) 0.025(2) 0.013(3) -0.0008(13) 0.007(2) -0.0007(13)
N10 0.008(2) 0.0226(17) 0.013(4) -0.0009(17) 0.007(3) 0.0001(11)
N12 0.0073(18) 0.0169(15) 0.010(2) -0.0008(16) 0.0028(19) -0.0009(12)
O3 0.010(2) 0.0239(18) 0.013(2) -0.0010(16) 0.0086(19) -0.0015(16)
O4 0.0113(18) 0.0202(14) 0.0129(19) -0.0013(13) 0.0069(15) -0.0008(12)
O1W 0.0134(17) 0.0223(16) 0.0163(16) -0.0048(12) 0.0084(14) -0.0026(12)
O2W 0.0183(18) 0.0248(15) 0.0163(17) -0.0041(12) 0.0101(14) -0.0032(12)
O3W 0.024(2) 0.0233(17) 0.035(2) -0.0083(14) 0.0231(17) -0.0061(13)
O4W 0.029(2) 0.0224(16) 0.0112(15) 0.0007(12) 0.0063(15) -0.0063(14)
O5W 0.0161(18) 0.0232(16) 0.0124(15) -0.0011(12) 0.0068(14) 0.0045(13)
O6W 0.0169(17) 0.0205(15) 0.0128(15) 0.0003(11) 0.0072(14) -0.0028(11)

loop_
_geom_bond_atom_site_label_1
_geom_bond_atom_site_label_2
_geom_bond_distance
_geom_bond_site_symmetry_2
_geom_bond_publ_flag
Pt1 C3 1.964(6) . ?
Pt1 C2 1.980(7) . ?
Pt1 N5 2.041(5) . ?
Pt1 N6 2.053(4) . ?
C1 N1 1.474(8) . ?
C1 H1A 0.9800 . ?
C1 H1B 0.9800 . ?
C1 H1C 0.9800 . ?
C2 N2 1.307(9) . ?
C2 N1 1.321(9) . ?
C3 N4 1.306(10) . ?
C3 N3 1.345(10) . ?
C4 N4 1.470(9) . ?
C4 H4A 0.9800 . ?
C4 H4B 0.9800 . ?
C4 H4C 0.9800 . ?
C5 N5 1.324(9) . ?
C5 C7 1.470(10) . ?
C5 C6 1.499(9) . ?
C6 H6A 0.9800 . ?
C6 H6B 0.9800 . ?
C6 H6C 0.9800 . ?
C7 N6 1.299(9) . ?
C7 C8 1.496(9) . ?
C8 H8A 0.9800 . ?
C8 H8B 0.9800 . ?
C8 H8C 0.9800 . ?
N1 H1 0.8800 . ?
N2 N3 1.406(9) . ?
N2 H2 0.8800 . ?
N3 H3 0.8800 . ?
N4 H4 0.8800 . ?
N5 O1 1.332(7) . ?
N6 O2 1.357(7) . ?
Pt2 C11 1.975(6) . ?
Pt2 C10 1.983(6) . ?
Pt2 N11 2.046(4) . ?
Pt2 N12 2.049(4) . ?
C9 N7 1.445(9) . ?
C9 H9A 0.9800 . ?
C9 H9B 0.9800 . ?
C9 H9C 0.9800 . ?
C10 N7 1.334(9) . ?
C10 N8 1.335(11) . ?
C11 N10 1.323(9) . ?
C11 N9 1.366(9) . ?
C12 N10 1.433(7) . ?
C12 H12A 0.9800 . ?
C12 H12B 0.9800 . ?
C12 H12C 0.9800 . ?
C13 N11 1.310(8) . ?
C13 C15 1.486(9) . ?
C13 C14 1.508(10) . ?
C14 H14A 0.9800 . ?
C14 H14B 0.9800 . ?
C14 H14C 0.9800 . ?
C15 N12 1.288(8) . ?
C15 C16 1.501(8) . ?
C16 H16A 0.9800 . ?
C16 H16B 0.9800 . ?
C16 H16C 0.9800 . ?
N7 H7 0.8800 . ?
N8 N9 1.414(9) . ?
N8 H8 0.8800 . ?
N9 H9 0.8800 . ?
N10 H10 0.8800 . ?
N11 O3 1.340(7) . ?
N12 O4 1.338(7) . ?
O1W H1W 0.876(18) . ?
O1W H2W 0.856(18) . ?
O2W H3W 0.843(19) . ?
O2W H4W 0.851(18) . ?
O3W H5W 0.854(18) . ?
O3W H6W 0.848(18) . ?
O4W H7W 0.843(18) . ?
O4W H8W 0.851(3) . ?
O5W H9W 0.847(19) . ?
O5W H10W 0.848(19) . ?
O6W H11W 0.856(18) . ?
O6W H12W 0.863(18) . ?
